data_7111874
loop_
_publ_author_name
'Madeleine Livendahl'
'Charles Goehry'
'Feliu Maseras'
'Antonio M. Echavarren'

_publ_section_title
;
 Rationale for the sluggish oxidative addition of aryl halides to Au(I)
;
_journal_name_full Chem.Commun.
_journal_page_first 1533
_journal_paper_doi 10.1039/c3cc48914k
_journal_volume 50
_journal_year 2011
_chemical_absolute_configuration ad
_chemical_formula_sum 'C23 H21 Au Br3 Cl N P'
_chemical_formula_weight 814.52
_space_group_IT_number 19
_symmetry_cell_setting orthorhombic
_symmetry_space_group_name_Hall 'P 2ac 2ab'
_symmetry_space_group_name_H-M 'P 21 21 21'
_atom_sites_solution_hydrogens geom
_atom_sites_solution_primary direct
_atom_sites_solution_secondary difmap
_audit_creation_method SHELXL-97
_cell_angle_alpha 90.00
_cell_angle_beta 90.00
_cell_angle_gamma 90.00
_cell_formula_units_Z 4
_cell_length_a 12.6165(5)
_cell_length_b 13.1976(4)
_cell_length_c 14.9182(5)
_cell_measurement_reflns_used 9874
_cell_measurement_temperature 100(2)
_cell_measurement_theta_max 29.85
_cell_measurement_theta_min 2.62
_cell_volume 2483.99(15)
_computing_cell_refinement 'Bruker APEX2 v2009.1-0'
_computing_data_collection 'Bruker APEX2 v2009.1-0'
_computing_data_reduction 'Bruker SAINT V7.60A'
_computing_molecular_graphics 'Bruker SHELXTL'
_computing_publication_material 'Bruker SHELXTL'
_computing_structure_refinement 'SHELXS-97 (Sheldrick, 2008)'
_computing_structure_solution 'SHELXS-97 (Sheldrick, 2008)'
_diffrn_ambient_temperature 100(2)
_diffrn_detector_area_resol_mean 512
_diffrn_detector_type '4K CCD area detector APEX II'
_diffrn_measured_fraction_theta_full 0.993
_diffrn_measured_fraction_theta_max 0.898
_diffrn_measurement_device_type 'Kappa 4-axis goniometer bruker-nonius'
_diffrn_measurement_method
;
 Fullsphere data collection, phi and omega scans
;
_diffrn_measurement_specimen_support 'magnetic support whith 10 micron nylon fiber cryoloop'
_diffrn_radiation_monochromator 'Multilayer Montel 200 mirrors'
_diffrn_radiation_type MoK\a
_diffrn_radiation_wavelength 0.71073
_diffrn_reflns_av_R_equivalents 0.0445
_diffrn_reflns_av_sigmaI/netI 0.0425
_diffrn_reflns_limit_h_max 16
_diffrn_reflns_limit_h_min -16
_diffrn_reflns_limit_k_max 17
_diffrn_reflns_limit_k_min -18
_diffrn_reflns_limit_l_max 19
_diffrn_reflns_limit_l_min -19
_diffrn_reflns_number 17891
_diffrn_reflns_theta_full 27.50
_diffrn_reflns_theta_max 30.03
_diffrn_reflns_theta_min 2.06
_diffrn_source 'rotating anode X-ray tube'
_diffrn_source_current 70
_diffrn_source_power 50
_diffrn_source_size '3 mm x 0.3 mm fine focus'
_diffrn_source_type 'Bruker-Nonius FR 591'
_exptl_absorpt_coefficient_mu 10.932
_exptl_absorpt_correction_T_max 0.1983
_exptl_absorpt_correction_T_min 0.1113
_exptl_absorpt_correction_type empirical
_exptl_absorpt_process_details
; 
 SADABS Version 2008/1 Bruker-Nonius
 Blessing, Acta Cryst. (1995) A51 33-38
;
_exptl_crystal_colour colourless
_exptl_crystal_density_diffrn 2.178
_exptl_crystal_density_method 'not measured'
_exptl_crystal_description block
_exptl_crystal_F_000 1528
_exptl_crystal_size_max 0.20
_exptl_crystal_size_mid 0.20
_exptl_crystal_size_min 0.15
_refine_diff_density_max 3.287
_refine_diff_density_min -1.474
_refine_diff_density_rms 0.182
_refine_ls_abs_structure_details 'Flack H D (1983), Acta Cryst. A39, 876-881'
_refine_ls_abs_structure_Flack -0.008(7)
_refine_ls_extinction_method none
_refine_ls_goodness_of_fit_ref 1.042
_refine_ls_hydrogen_treatment noref
_refine_ls_matrix_type full
_refine_ls_number_parameters 272
_refine_ls_number_reflns 6257
_refine_ls_number_restraints 6
_refine_ls_restrained_S_all 1.043
_refine_ls_R_factor_all 0.0339
_refine_ls_R_factor_gt 0.0326
_refine_ls_shift/su_max 0.001
_refine_ls_shift/su_mean 0.000
_refine_ls_structure_factor_coef Fsqd
_refine_ls_weighting_details 'calc w=1/[\s^2^(Fo^2^)+(0.0518P)^2^+2.1446P] where P=(Fo^2^+2Fc^2^)/3'
_refine_ls_weighting_scheme calc
_refine_ls_wR_factor_gt 0.0807
_refine_ls_wR_factor_ref 0.0814
_reflns_number_gt 6068
_reflns_number_total 6257
_reflns_threshold_expression >2sigma(I)
_cod_data_source_file c3cc48914k.txt
_cod_data_source_block mlc85d_0m
_cod_depositor_comments
;
The following automatic conversions were performed:

data name '_diffrn_measurement_specimen_suppport' was replaced with
'_diffrn_measurement_specimen_support' as specified in the
replacement file 'data/replacement-values/replacement_tags.lst'.

Automatic conversion script
Id: cif_correct_tags 9268 2022-04-12 08:56:07Z antanas 
;
_cod_original_sg_symbol_H-M P2(1)2(1)2(1)
_cod_database_code 7111874

loop_
_symmetry_equiv_pos_as_xyz
'x, y, z'
'-x+1/2, -y, z+1/2'
'x+1/2, -y+1/2, -z'
'-x, y+1/2, -z+1/2'

loop_
_atom_site_label
_atom_site_type_symbol
_atom_site_fract_x
_atom_site_fract_y
_atom_site_fract_z
_atom_site_U_iso_or_equiv
_atom_site_adp_type
_atom_site_occupancy
_atom_site_symmetry_multiplicity
_atom_site_calc_flag
_atom_site_refinement_flags
Au1 Au 1.195440(17) 0.545880(12) 0.984558(12) 0.01674(6) Uani 1 1 d .
Cl1 Cl 1.19470(14) 0.66183(9) 0.86940(8) 0.0247(3) Uani 1 1 d .
P1 P 1.19766(12) 0.43885(9) 1.09966(9) 0.0162(2) Uani 1 1 d .
Br1 Br 1.41188(5) 0.38254(4) 0.92497(4) 0.02352(12) Uani 1 1 d .
Br2 Br 0.97091(5) 0.40348(4) 0.92126(4) 0.02398(12) Uani 1 1 d .
Br3 Br 1.13773(5) 0.73451(4) 1.14901(4) 0.02693(13) Uani 1 1 d .
C1 C 1.3265(4) 0.3807(4) 1.1238(4) 0.0184(11) Uani 1 1 d .
H1A H 1.3278 0.3594 1.1860 0.022 Uiso 1 1 calc R
H1B H 1.3347 0.3207 1.0868 0.022 Uiso 1 1 calc R
C2 C 1.4184(5) 0.4509(4) 1.1069(4) 0.0209(10) Uani 1 1 d .
C3 C 1.4636(4) 0.4612(4) 1.0221(4) 0.0196(10) Uani 1 1 d .
C4 C 1.5468(5) 0.5268(4) 1.0063(4) 0.0279(13) Uani 1 1 d .
H4 H 1.5741 0.5342 0.9487 0.033 Uiso 1 1 calc R
C5 C 1.5893(5) 0.5815(4) 1.0770(5) 0.0302(13) Uani 1 1 d .
H5 H 1.6470 0.6239 1.0673 0.036 Uiso 1 1 calc R
C6 C 1.5467(5) 0.5734(4) 1.1612(4) 0.0279(13) Uani 1 1 d .
H6 H 1.5743 0.6117 1.2081 0.033 Uiso 1 1 calc R
C7 C 1.4621(5) 0.5078(4) 1.1764(4) 0.0248(12) Uani 1 1 d .
H7 H 1.4343 0.5019 1.2339 0.030 Uiso 1 1 calc R
C8 C 1.1089(5) 0.3294(4) 1.0888(4) 0.0201(11) Uani 1 1 d .
H8A H 1.1206 0.2835 1.1386 0.024 Uiso 1 1 calc R
H8B H 1.0359 0.3522 1.0914 0.024 Uiso 1 1 calc R
C9 C 1.1273(4) 0.2740(4) 1.0023(4) 0.0204(11) Uani 1 1 d .
C10 C 1.0775(5) 0.3009(4) 0.9230(4) 0.0212(11) Uani 1 1 d .
C11 C 1.0992(5) 0.2526(4) 0.8429(4) 0.0246(11) Uani 1 1 d .
H11 H 1.0645 0.2722 0.7907 0.029 Uiso 1 1 calc R
C12 C 1.1730(5) 0.1748(5) 0.8408(4) 0.0310(14) Uani 1 1 d .
H12 H 1.1888 0.1426 0.7870 0.037 Uiso 1 1 calc R
C13 C 1.2227(5) 0.1455(4) 0.9187(5) 0.0310(14) Uani 1 1 d .
H13 H 1.2719 0.0930 0.9178 0.037 Uiso 1 1 calc R
C14 C 1.1992(5) 0.1942(4) 0.9987(4) 0.0215(10) Uani 1 1 d .
H14 H 1.2324 0.1730 1.0511 0.026 Uiso 1 1 calc R
C15 C 1.1623(5) 0.4996(4) 1.2056(4) 0.0225(11) Uani 1 1 d .
H15A H 1.1687 0.4503 1.2535 0.027 Uiso 1 1 calc R
H15B H 1.2126 0.5535 1.2176 0.027 Uiso 1 1 calc R
C16 C 1.0520(4) 0.5433(4) 1.2073(4) 0.0210(10) Uani 1 1 d .
C17 C 1.0285(5) 0.6429(4) 1.1840(4) 0.0209(11) Uani 1 1 d .
C18 C 0.9272(5) 0.6813(4) 1.1886(4) 0.0255(12) Uani 1 1 d .
H18 H 0.9142 0.7478 1.1712 0.031 Uiso 1 1 calc R
C19 C 0.8457(5) 0.6225(5) 1.2183(5) 0.0335(14) Uani 1 1 d .
H19 H 0.7779 0.6495 1.2235 0.040 Uiso 1 1 calc R
C20 C 0.8646(6) 0.5215(5) 1.2410(5) 0.0333(14) Uani 1 1 d .
H20 H 0.8084 0.4816 1.2606 0.040 Uiso 1 1 calc R
C21 C 0.9620(6) 0.4800(5) 1.2355(4) 0.0332(15) Uani 1 1 d U
H21 H 0.9722 0.4120 1.2494 0.040 Uiso 1 1 calc R
N1S N 0.7968(6) 0.5726(5) 0.9137(5) 0.0481(16) Uani 1 1 d .
C1S C 0.9113(7) 0.7274(6) 0.9523(5) 0.0428(17) Uani 1 1 d .
H1S1 H 0.9241 0.7658 0.8987 0.064 Uiso 1 1 calc R
H1S2 H 0.9776 0.7057 0.9772 0.064 Uiso 1 1 calc R
H1S3 H 0.8745 0.7688 0.9950 0.064 Uiso 1 1 calc R
C2S C 0.8478(5) 0.6402(5) 0.9310(4) 0.0292(13) Uani 1 1 d .

loop_
_atom_site_aniso_label
_atom_site_aniso_U_11
_atom_site_aniso_U_22
_atom_site_aniso_U_33
_atom_site_aniso_U_23
_atom_site_aniso_U_13
_atom_site_aniso_U_12
Au1 0.01759(10) 0.01687(8) 0.01578(10) 0.00041(6) 0.00123(8) -0.00016(7)
Cl1 0.0335(7) 0.0204(5) 0.0201(6) 0.0027(4) 0.0044(6) 0.0028(6)
P1 0.0153(6) 0.0174(5) 0.0160(6) 0.0004(4) 0.0015(6) 0.0012(5)
Br1 0.0232(3) 0.0297(2) 0.0177(3) -0.00179(19) 0.0001(2) 0.0028(2)
Br2 0.0188(3) 0.0255(2) 0.0276(3) 0.0000(2) -0.0010(2) 0.0020(2)
Br3 0.0242(3) 0.0218(2) 0.0349(3) -0.0030(2) 0.0052(3) -0.0044(2)
C1 0.018(3) 0.022(2) 0.015(2) -0.0003(17) -0.001(2) 0.0029(18)
C2 0.018(3) 0.019(2) 0.025(3) 0.000(2) 0.001(2) 0.004(2)
C3 0.018(3) 0.024(2) 0.017(2) 0.001(2) -0.002(2) 0.0042(19)
C4 0.027(3) 0.026(2) 0.031(3) 0.000(2) 0.008(3) 0.002(2)
C5 0.018(3) 0.024(2) 0.048(4) -0.006(2) 0.001(3) -0.002(2)
C6 0.020(3) 0.030(3) 0.033(3) -0.013(2) 0.001(3) 0.002(2)
C7 0.017(3) 0.027(3) 0.030(3) -0.004(2) -0.003(2) 0.003(2)
C8 0.023(3) 0.017(2) 0.020(3) 0.0002(17) 0.004(2) -0.0064(19)
C9 0.020(3) 0.019(2) 0.023(3) -0.0002(18) 0.002(2) -0.0055(18)
C10 0.024(3) 0.019(2) 0.021(3) -0.0011(18) 0.005(2) -0.001(2)
C11 0.025(3) 0.031(3) 0.018(3) 0.000(2) -0.001(2) 0.003(2)
C12 0.036(4) 0.031(3) 0.026(3) -0.008(2) 0.005(3) 0.001(2)
C13 0.024(3) 0.022(2) 0.047(4) -0.006(2) 0.005(3) 0.002(2)
C14 0.020(3) 0.018(2) 0.026(3) 0.0016(17) 0.001(2) -0.0003(19)
C15 0.027(3) 0.022(2) 0.018(3) -0.0015(19) -0.005(2) 0.006(2)
C16 0.021(3) 0.026(2) 0.015(2) -0.007(2) 0.003(2) 0.001(2)
C17 0.018(3) 0.026(2) 0.018(3) -0.0036(19) -0.002(2) -0.004(2)
C18 0.022(3) 0.029(3) 0.025(3) -0.002(2) 0.001(2) 0.003(2)
C19 0.019(3) 0.046(3) 0.036(4) -0.014(3) 0.000(3) 0.001(2)
C20 0.028(4) 0.039(3) 0.033(3) -0.009(2) 0.005(3) -0.013(3)
C21 0.052(4) 0.040(3) 0.008(2) -0.004(2) 0.002(3) 0.025(3)
N1S 0.030(3) 0.041(3) 0.073(5) -0.004(3) -0.008(4) 0.003(3)
C1S 0.041(4) 0.050(4) 0.037(4) 0.004(3) -0.003(3) -0.011(3)
C2S 0.019(3) 0.039(3) 0.029(3) 0.005(2) 0.003(3) 0.006(3)

loop_
_atom_type_symbol
_atom_type_description
_atom_type_scat_dispersion_real
_atom_type_scat_dispersion_imag
_atom_type_scat_source
C C 0.0033 0.0016 'International Tables Vol C Tables 4.2.6.8 and 6.1.1.4'
H H 0.0000 0.0000 'International Tables Vol C Tables 4.2.6.8 and 6.1.1.4'
Cl Cl 0.1484 0.1585 'International Tables Vol C Tables 4.2.6.8 and 6.1.1.4'
Br Br -0.2901 2.4595 'International Tables Vol C Tables 4.2.6.8 and 6.1.1.4'
Au Au -2.0133 8.8022 'International Tables Vol C Tables 4.2.6.8 and 6.1.1.4'
P P 0.1023 0.0942 'International Tables Vol C Tables 4.2.6.8 and 6.1.1.4'
N N 0.0061 0.0033 'International Tables Vol C Tables 4.2.6.8 and 6.1.1.4'

loop_
_geom_angle_atom_site_label_1
_geom_angle_atom_site_label_2
_geom_angle_atom_site_label_3
_geom_angle
P1 Au1 Cl1 177.70(5)
C15 P1 C1 103.3(3)
C15 P1 C8 105.8(3)
C1 P1 C8 103.2(2)
C15 P1 Au1 112.70(18)
C1 P1 Au1 115.39(18)
C8 P1 Au1 115.12(18)
C2 C1 P1 113.1(4)
C7 C2 C3 117.5(5)
C7 C2 C1 120.8(5)
C3 C2 C1 121.8(5)
C4 C3 C2 121.8(5)
C4 C3 Br1 118.3(4)
C2 C3 Br1 119.9(4)
C3 C4 C5 119.3(6)
C6 C5 C4 120.4(6)
C5 C6 C7 119.9(6)
C6 C7 C2 121.1(6)
C9 C8 P1 111.4(4)
C10 C9 C14 117.1(5)
C10 C9 C8 122.7(5)
C14 C9 C8 120.2(5)
C11 C10 C9 122.1(5)
C11 C10 Br2 117.0(4)
C9 C10 Br2 120.8(4)
C10 C11 C12 119.5(6)
C13 C12 C11 119.7(6)
C12 C13 C14 119.9(5)
C13 C14 C9 121.6(5)
C16 C15 P1 114.1(4)
C17 C16 C21 116.3(5)
C17 C16 C15 123.6(5)
C21 C16 C15 120.0(5)
C18 C17 C16 122.2(5)
C18 C17 Br3 116.9(4)
C16 C17 Br3 120.9(4)
C19 C18 C17 120.5(6)
C18 C19 C20 119.6(6)
C21 C20 C19 122.0(6)
C20 C21 C16 119.3(6)
N1S C2S C1S 179.0(8)

loop_
_geom_bond_atom_site_label_1
_geom_bond_atom_site_label_2
_geom_bond_distance
Au1 P1 2.2237(12)
Au1 Cl1 2.3006(12)
P1 C15 1.828(6)
P1 C1 1.833(5)
P1 C8 1.835(5)
Br1 C3 1.898(5)
Br2 C10 1.909(6)
Br3 C17 1.907(6)
C1 C2 1.506(8)
C2 C7 1.394(8)
C2 C3 1.394(8)
C3 C4 1.381(8)
C4 C5 1.386(9)
C5 C6 1.370(9)
C6 C7 1.394(9)
C8 C9 1.501(7)
C9 C10 1.385(8)
C9 C14 1.392(7)
C10 C11 1.382(8)
C11 C12 1.386(9)
C12 C13 1.376(10)
C13 C14 1.387(8)
C15 C16 1.506(8)
C16 C17 1.392(8)
C16 C21 1.471(9)
C17 C18 1.376(8)
C18 C19 1.362(9)
C19 C20 1.396(10)
C20 C21 1.348(9)
N1S C2S 1.130(9)
C1S C2S 1.438(10)
